data_4068408
loop_
_publ_author_name
'Tapu, Daniela'
'Owens, Clayton'
'VanDerveer, Donald'
'Gwaltney, Kevin'

_publ_section_title
;
 The First Phenanthrene-Fused Imidazol-2-ylidene and Its Transition-Metal
 Complexes
;
_journal_issue 1
_journal_name_full Organometallics
_journal_page_first 270
_journal_paper_doi 10.1021/om800822m
_journal_volume 28
_journal_year 2009
_chemical_formula_sum 'C46 H52 Ag B F4 N4'
_chemical_formula_weight 855.60
_chemical_name_systematic
; 
 ? 
;
_space_group_IT_number 15
_symmetry_cell_setting monoclinic
_symmetry_space_group_name_Hall '-C 2yc'
_symmetry_space_group_name_H-M 'C 1 2/c 1'
_atom_sites_solution_hydrogens geom
_atom_sites_solution_primary direct
_atom_sites_solution_secondary difmap
_audit_creation_method SHELXL-97
_audit_update_record
;
2008-08-20 # Formatted by publCIF
;
_cell_angle_alpha 90.00
_cell_angle_beta 94.84(3)
_cell_angle_gamma 90.00
_cell_formula_units_Z 4
_cell_length_a 19.426(4)
_cell_length_b 15.038(3)
_cell_length_c 15.379(3)
_cell_measurement_reflns_used 7198
_cell_measurement_temperature 153(2)
_cell_measurement_theta_max 26.3520
_cell_measurement_theta_min 3.0187
_cell_volume 4476.6(16)
_computing_cell_refinement 'CrystalClear (Rigaku/MSC,2001)'
_computing_data_collection 'CrystalClear (Rigaku/MSC,2001)'
_computing_data_reduction 'CrystalClear (Rigaku/MSC,2001)'
_computing_molecular_graphics 'SHELXTL 6.10 (Bruker AXS,2000)'
_computing_publication_material 'SHELXTL 6.10 (Bruker AXS,2000)'
_computing_structure_refinement 'SHELXTL 6.10 (Bruker AXS,2000)'
_computing_structure_solution 'SHELXTL 6.10 (Bruker AXS,2000)'
_diffrn_ambient_temperature 153(2)
_diffrn_detector_area_resol_mean 14.6306
_diffrn_measured_fraction_theta_full 0.999
_diffrn_measured_fraction_theta_max 0.999
_diffrn_measurement_details
;
scan:
    Number of images: 260
               Slice: -40.0000 - 90.0000
         Image width: 0.5000
            Exp time: 15.0000
       Rotation axis: Omega
               Omega: 0.0000
                 Chi: 45.0000
                 Phi: 0.0000
                 XTD: 27.6264
              2theta: -0.0463
scan:
    Number of images: 220
               Slice: -30.0000 - 80.0000
         Image width: 0.5000
            Exp time: 15.0000
       Rotation axis: Omega
               Omega: 0.0000
                 Chi: 45.0000
                 Phi: 90.0000
                 XTD: 27.6264
              2theta: -0.0463

;
_diffrn_measurement_device
;
Mercury CCD (2x2 bin mode)
;
_diffrn_measurement_device_details
;
AFC8: Eulerian 3 circle
;
_diffrn_measurement_method omega
_diffrn_radiation_detector CCD
_diffrn_radiation_monochromator 'Graphite Monochromator'
_diffrn_radiation_source 'Sealed Tube'
_diffrn_radiation_type MoK\a
_diffrn_radiation_wavelength 0.71073
_diffrn_reflns_av_R_equivalents 0.0396
_diffrn_reflns_av_sigmaI/netI 0.0334
_diffrn_reflns_limit_h_max 21
_diffrn_reflns_limit_h_min -23
_diffrn_reflns_limit_k_max 17
_diffrn_reflns_limit_k_min -17
_diffrn_reflns_limit_l_max 18
_diffrn_reflns_limit_l_min -18
_diffrn_reflns_number 16258
_diffrn_reflns_reduction_process 'Lp corrections applied'
_diffrn_reflns_theta_full 25.03
_diffrn_reflns_theta_max 25.03
_diffrn_reflns_theta_min 2.66
_diffrn_standards_decay_% 0
_diffrn_standards_interval_count 0
_diffrn_standards_interval_time 0
_diffrn_standards_number 0
_exptl_absorpt_coefficient_mu 0.501
_exptl_absorpt_correction_T_max 0.9196
_exptl_absorpt_correction_T_min 0.8480
_exptl_absorpt_correction_type multi-scan
_exptl_absorpt_process_details 'REQAB, Rigaku/MSC, The Woodlands, TX, USA, 1999.'
_exptl_crystal_colour colorless
_exptl_crystal_density_diffrn 1.269
_exptl_crystal_density_method 'not measured'
_exptl_crystal_description prism
_exptl_crystal_F_000 1776
_exptl_crystal_size_max 0.34
_exptl_crystal_size_mid 0.17
_exptl_crystal_size_min 0.17
_platon_squeeze_details
;
;
_refine_diff_density_max 0.683
_refine_diff_density_min -0.681
_refine_diff_density_rms 0.088
_refine_ls_extinction_coef 0.0006(2)
_refine_ls_extinction_expression Fc^*^=kFc[1+0.001xFc^2^\l^3^/sin(2\q)]^-1/4^
_refine_ls_extinction_method SHELXL
_refine_ls_goodness_of_fit_ref 1.078
_refine_ls_hydrogen_treatment constr
_refine_ls_matrix_type full
_refine_ls_number_parameters 255
_refine_ls_number_reflns 3959
_refine_ls_number_restraints 0
_refine_ls_restrained_S_all 1.078
_refine_ls_R_factor_all 0.0548
_refine_ls_R_factor_gt 0.0491
_refine_ls_shift/su_max 0.000
_refine_ls_shift/su_mean 0.000
_refine_ls_structure_factor_coef Fsqd
_refine_ls_weighting_details 'calc w=1/[\s^2^(Fo^2^)+(0.0781P)^2^+6.9639P] where P=(Fo^2^+2Fc^2^)/3'
_refine_ls_weighting_scheme calc
_refine_ls_wR_factor_gt 0.1274
_refine_ls_wR_factor_ref 0.1337
_reflns_number_gt 3520
_reflns_number_total 3959
_reflns_threshold_expression >2sigma(I)
_cod_data_source_file om800822m_si_002.cif
_cod_data_source_block ag037
_cod_depositor_comments
;
The following automatic conversions were performed:

'_symmetry_cell_setting' value 'Monoclinic' changed to 'monoclinic'
according to /home/saulius/struct/CIF-dictionaries/cif_core.dic
dictionary named 'cif_core.dic' version 2.4.2 from 2011-04-26.

Automatic conversion script
Id: cif_fix_values 1715 2011-07-08 13:25:40Z adriana 
;
_cod_original_cell_volume 4476.9(16)
_cod_original_sg_symbol_H-M C2/c
_cod_database_code 4068408

loop_
_symmetry_equiv_pos_as_xyz
'x, y, z'
'-x, y, -z+1/2'
'x+1/2, y+1/2, z'
'-x+1/2, y+1/2, -z+1/2'
'-x, -y, -z'
'x, -y, z-1/2'
'-x+1/2, -y+1/2, -z'
'x+1/2, -y+1/2, z-1/2'

loop_
_atom_site_label
_atom_site_type_symbol
_atom_site_fract_x
_atom_site_fract_y
_atom_site_fract_z
_atom_site_U_iso_or_equiv
_atom_site_adp_type
_atom_site_occupancy
_atom_site_symmetry_multiplicity
_atom_site_calc_flag
_atom_site_refinement_flags
Ag1 Ag 0.5000 0.41460(2) 0.2500 0.03394(17) Uani 1 2 d S
N1 N 0.60009(13) 0.37081(18) 0.41162(17) 0.0301(6) Uani 1 1 d .
N3 N 0.64818(14) 0.46264(18) 0.32714(17) 0.0316(6) Uani 1 1 d .
C2 C 0.58964(17) 0.4165(2) 0.3364(2) 0.0292(7) Uani 1 1 d .
C3A C 0.69721(17) 0.4460(2) 0.3975(2) 0.0304(7) Uani 1 1 d .
C4 C 0.76634(17) 0.4791(2) 0.4170(2) 0.0326(7) Uani 1 1 d .
C5 C 0.79737(19) 0.5468(3) 0.3699(2) 0.0414(8) Uani 1 1 d .
H5 H 0.7716 0.5732 0.3213 0.050 Uiso 1 1 calc R
C6 C 0.8632(2) 0.5753(3) 0.3921(3) 0.0455(9) Uani 1 1 d .
H6 H 0.8827 0.6211 0.3594 0.055 Uiso 1 1 calc R
C7 C 0.90146(19) 0.5369(3) 0.4626(3) 0.0478(9) Uani 1 1 d .
H7 H 0.9476 0.5559 0.4777 0.057 Uiso 1 1 calc R
C8 C 0.87307(18) 0.4717(3) 0.5106(3) 0.0419(8) Uani 1 1 d .
H8 H 0.9001 0.4460 0.5584 0.050 Uiso 1 1 calc R
C9 C 0.80409(16) 0.4415(2) 0.4906(2) 0.0308(7) Uani 1 1 d .
C10 C 0.77289(17) 0.3764(2) 0.5460(2) 0.0297(7) Uani 1 1 d .
C11 C 0.81050(17) 0.3399(2) 0.6209(2) 0.0361(8) Uani 1 1 d .
H11 H 0.8578 0.3551 0.6328 0.043 Uiso 1 1 calc R
C12 C 0.78052(19) 0.2836(2) 0.6760(2) 0.0388(8) Uani 1 1 d .
H12 H 0.8072 0.2599 0.7252 0.047 Uiso 1 1 calc R
C13 C 0.71069(19) 0.2603(2) 0.6607(2) 0.0392(8) Uani 1 1 d .
H13 H 0.6897 0.2223 0.7001 0.047 Uiso 1 1 calc R
C14 C 0.67268(18) 0.2931(2) 0.5880(2) 0.0350(7) Uani 1 1 d .
H14 H 0.6255 0.2765 0.5772 0.042 Uiso 1 1 calc R
C15 C 0.70243(16) 0.3510(2) 0.5291(2) 0.0295(7) Uani 1 1 d .
C15A C 0.66662(16) 0.3869(2) 0.4510(2) 0.0287(7) Uani 1 1 d .
C16 C 0.54663(16) 0.3121(2) 0.4419(2) 0.0315(7) Uani 1 1 d .
H16A H 0.5689 0.2578 0.4674 0.038 Uiso 1 1 calc R
H16B H 0.5151 0.2938 0.3911 0.038 Uiso 1 1 calc R
C17 C 0.50456(18) 0.3549(2) 0.5091(2) 0.0375(8) Uani 1 1 d .
H17A H 0.4829 0.4102 0.4849 0.045 Uiso 1 1 calc R
H17B H 0.5353 0.3709 0.5615 0.045 Uiso 1 1 calc R
C18 C 0.4486(2) 0.2912(3) 0.5347(3) 0.0552(11) Uani 1 1 d .
H18A H 0.4189 0.2744 0.4818 0.066 Uiso 1 1 calc R
H18B H 0.4706 0.2364 0.5595 0.066 Uiso 1 1 calc R
C19 C 0.4039(3) 0.3318(4) 0.6011(4) 0.0691(14) Uani 1 1 d .
H19A H 0.3689 0.2886 0.6156 0.104 Uiso 1 1 calc R
H19B H 0.3811 0.3853 0.5763 0.104 Uiso 1 1 calc R
H19C H 0.4330 0.3475 0.6540 0.104 Uiso 1 1 calc R
C20 C 0.65806(19) 0.5130(2) 0.2473(2) 0.0382(8) Uani 1 1 d .
H20A H 0.6770 0.5725 0.2629 0.046 Uiso 1 1 calc R
H20B H 0.6130 0.5211 0.2131 0.046 Uiso 1 1 calc R
C21 C 0.7082(2) 0.4631(3) 0.1915(3) 0.0543(11) Uani 1 1 d .
H21A H 0.7290 0.5065 0.1529 0.065 Uiso 1 1 calc R
H21B H 0.7460 0.4374 0.2308 0.065 Uiso 1 1 calc R
C22 C 0.6747(2) 0.3899(3) 0.1362(3) 0.0557(11) Uani 1 1 d .
H22A H 0.6417 0.4161 0.0906 0.067 Uiso 1 1 calc R
H22B H 0.6483 0.3507 0.1731 0.067 Uiso 1 1 calc R
C23 C 0.7280(3) 0.3351(4) 0.0932(3) 0.0637(12) Uani 1 1 d .
H23A H 0.7047 0.2881 0.0577 0.096 Uiso 1 1 calc R
H23B H 0.7602 0.3082 0.1383 0.096 Uiso 1 1 calc R
H23C H 0.7536 0.3736 0.0559 0.096 Uiso 1 1 calc R
F1 F 0.48261(12) 0.11457(17) 0.17725(18) 0.0581(7) Uani 1 1 d .
F2 F 0.44369(10) 0.22123(13) 0.26593(14) 0.0407(5) Uani 1 1 d .
B1 B 0.5000 0.1671(4) 0.2500 0.0351(12) Uani 1 2 d S

loop_
_atom_site_aniso_label
_atom_site_aniso_U_11
_atom_site_aniso_U_22
_atom_site_aniso_U_33
_atom_site_aniso_U_23
_atom_site_aniso_U_13
_atom_site_aniso_U_12
Ag1 0.0289(2) 0.0392(2) 0.0319(2) 0.000 -0.00787(15) 0.000
N1 0.0241(13) 0.0353(14) 0.0293(14) -0.0025(11) -0.0060(11) -0.0024(11)
N3 0.0298(14) 0.0342(14) 0.0293(14) 0.0024(11) -0.0052(11) -0.0034(11)
C2 0.0286(17) 0.0332(17) 0.0250(16) 0.0008(12) -0.0020(13) -0.0001(12)
C3A 0.0289(16) 0.0317(16) 0.0297(16) 0.0004(13) -0.0019(13) -0.0010(13)
C4 0.0272(16) 0.0335(17) 0.0365(17) -0.0022(13) -0.0012(13) -0.0048(13)
C5 0.0379(19) 0.043(2) 0.042(2) 0.0060(16) -0.0010(16) -0.0049(16)
C6 0.032(2) 0.051(2) 0.054(2) 0.0048(18) 0.0042(17) -0.0112(16)
C7 0.0261(17) 0.053(2) 0.063(2) 0.0025(19) -0.0023(17) -0.0122(16)
C8 0.0281(17) 0.048(2) 0.048(2) 0.0010(17) -0.0085(15) -0.0025(15)
C9 0.0249(15) 0.0341(16) 0.0329(17) -0.0028(14) -0.0009(13) -0.0016(13)
C10 0.0299(16) 0.0290(16) 0.0292(16) -0.0033(12) -0.0032(13) 0.0028(13)
C11 0.0275(16) 0.0403(18) 0.0387(18) -0.0017(15) -0.0079(14) 0.0037(14)
C12 0.0400(19) 0.0404(19) 0.0338(18) 0.0032(14) -0.0101(15) 0.0056(15)
C13 0.0391(19) 0.0411(19) 0.0360(18) 0.0077(15) -0.0050(15) -0.0006(15)
C14 0.0335(17) 0.0385(18) 0.0319(17) -0.0006(14) -0.0042(14) -0.0020(14)
C15 0.0285(16) 0.0296(15) 0.0294(16) -0.0044(13) -0.0046(13) 0.0006(12)
C15A 0.0255(16) 0.0332(16) 0.0263(16) -0.0043(13) -0.0041(13) -0.0033(13)
C16 0.0275(16) 0.0349(16) 0.0311(16) 0.0014(13) -0.0039(13) -0.0057(13)
C17 0.0368(18) 0.0395(18) 0.0359(18) -0.0024(15) 0.0017(15) -0.0025(15)
C18 0.057(3) 0.046(2) 0.065(3) 0.005(2) 0.024(2) -0.0044(19)
C19 0.061(3) 0.069(3) 0.082(3) -0.003(3) 0.034(3) 0.001(2)
C20 0.0365(18) 0.0430(19) 0.0345(18) 0.0066(15) -0.0013(14) -0.0046(15)
C21 0.055(2) 0.065(3) 0.044(2) 0.012(2) 0.0059(19) -0.013(2)
C22 0.054(3) 0.067(3) 0.046(2) 0.003(2) 0.001(2) 0.002(2)
C23 0.067(3) 0.071(3) 0.054(3) 0.001(2) 0.010(2) 0.010(2)
F1 0.0377(12) 0.0587(14) 0.0747(17) -0.0299(13) -0.0142(11) -0.0003(11)
F2 0.0295(10) 0.0427(11) 0.0493(12) 0.0012(9) 0.0000(9) 0.0022(8)
B1 0.024(2) 0.038(3) 0.041(3) 0.000 -0.009(2) 0.000

loop_
_atom_type_symbol
_atom_type_description
_atom_type_scat_dispersion_real
_atom_type_scat_dispersion_imag
_atom_type_scat_source
C C 0.0033 0.0016 'International Tables Vol C Tables 4.2.6.8 and 6.1.1.4'
H H 0.0000 0.0000 'International Tables Vol C Tables 4.2.6.8 and 6.1.1.4'
B B 0.0013 0.0007 'International Tables Vol C Tables 4.2.6.8 and 6.1.1.4'
N N 0.0061 0.0033 'International Tables Vol C Tables 4.2.6.8 and 6.1.1.4'
F F 0.0171 0.0103 'International Tables Vol C Tables 4.2.6.8 and 6.1.1.4'
Ag Ag -0.8971 1.1015 'International Tables Vol C Tables 4.2.6.8 and 6.1.1.4'

loop_
_geom_angle_atom_site_label_1
_geom_angle_atom_site_label_2
_geom_angle_atom_site_label_3
_geom_angle
_geom_angle_site_symmetry_1
_geom_angle_site_symmetry_3
C2 Ag1 C2 178.45(17) 2_655 .
C2 N1 C15A 110.5(3) . .
C2 N1 C16 121.3(3) . .
C15A N1 C16 128.1(3) . .
C2 N3 C3A 110.5(3) . .
C2 N3 C20 121.6(3) . .
C3A N3 C20 127.5(3) . .
N1 C2 N3 106.6(3) . .
N1 C2 Ag1 126.4(2) . .
N3 C2 Ag1 126.9(2) . .
C15A C3A N3 106.0(3) . .
C15A C3A C4 122.7(3) . .
N3 C3A C4 131.3(3) . .
C9 C4 C5 118.9(3) . .
C9 C4 C3A 116.1(3) . .
C5 C4 C3A 124.9(3) . .
C6 C5 C4 121.9(4) . .
C6 C5 H5 119.0 . .
C4 C5 H5 119.0 . .
C5 C6 C7 119.6(4) . .
C5 C6 H6 120.2 . .
C7 C6 H6 120.2 . .
C8 C7 C6 120.3(3) . .
C8 C7 H7 119.9 . .
C6 C7 H7 119.9 . .
C7 C8 C9 121.8(3) . .
C7 C8 H8 119.1 . .
C9 C8 H8 119.1 . .
C4 C9 C8 117.4(3) . .
C4 C9 C10 121.4(3) . .
C8 C9 C10 121.1(3) . .
C11 C10 C15 117.7(3) . .
C11 C10 C9 121.4(3) . .
C15 C10 C9 120.8(3) . .
C12 C11 C10 121.8(3) . .
C12 C11 H11 119.1 . .
C10 C11 H11 119.1 . .
C11 C12 C13 120.6(3) . .
C11 C12 H12 119.7 . .
C13 C12 H12 119.7 . .
C14 C13 C12 119.5(3) . .
C14 C13 H13 120.3 . .
C12 C13 H13 120.3 . .
C13 C14 C15 121.3(3) . .
C13 C14 H14 119.3 . .
C15 C14 H14 119.3 . .
C14 C15 C10 119.2(3) . .
C14 C15 C15A 124.7(3) . .
C10 C15 C15A 116.1(3) . .
C3A C15A N1 106.3(3) . .
C3A C15A C15 122.4(3) . .
N1 C15A C15 131.2(3) . .
N1 C16 C17 113.4(3) . .
N1 C16 H16A 108.9 . .
C17 C16 H16A 108.9 . .
N1 C16 H16B 108.9 . .
C17 C16 H16B 108.9 . .
H16A C16 H16B 107.7 . .
C16 C17 C18 110.3(3) . .
C16 C17 H17A 109.6 . .
C18 C17 H17A 109.6 . .
C16 C17 H17B 109.6 . .
C18 C17 H17B 109.6 . .
H17A C17 H17B 108.1 . .
C19 C18 C17 112.4(4) . .
C19 C18 H18A 109.1 . .
C17 C18 H18A 109.1 . .
C19 C18 H18B 109.1 . .
C17 C18 H18B 109.1 . .
H18A C18 H18B 107.9 . .
C18 C19 H19A 109.5 . .
C18 C19 H19B 109.5 . .
H19A C19 H19B 109.5 . .
C18 C19 H19C 109.5 . .
H19A C19 H19C 109.5 . .
H19B C19 H19C 109.5 . .
N3 C20 C21 110.3(3) . .
N3 C20 H20A 109.6 . .
C21 C20 H20A 109.6 . .
N3 C20 H20B 109.6 . .
C21 C20 H20B 109.6 . .
H20A C20 H20B 108.1 . .
C22 C21 C20 114.0(4) . .
C22 C21 H21A 108.8 . .
C20 C21 H21A 108.8 . .
C22 C21 H21B 108.8 . .
C20 C21 H21B 108.8 . .
H21A C21 H21B 107.7 . .
C21 C22 C23 111.4(4) . .
C21 C22 H22A 109.4 . .
C23 C22 H22A 109.4 . .
C21 C22 H22B 109.4 . .
C23 C22 H22B 109.4 . .
H22A C22 H22B 108.0 . .
C22 C23 H23A 109.5 . .
C22 C23 H23B 109.5 . .
H23A C23 H23B 109.5 . .
C22 C23 H23C 109.5 . .
H23A C23 H23C 109.5 . .
H23B C23 H23C 109.5 . .
F1 B1 F1 110.6(5) . 2_655
F1 B1 F2 109.33(13) . .
F1 B1 F2 109.28(15) 2_655 .
F1 B1 F2 109.28(15) . 2_655
F1 B1 F2 109.33(13) 2_655 2_655
F2 B1 F2 109.0(4) . 2_655

loop_
_geom_bond_atom_site_label_1
_geom_bond_atom_site_label_2
_geom_bond_distance
_geom_bond_site_symmetry_2
Ag1 C2 2.100(3) 2_655
Ag1 C2 2.100(3) .
N1 C2 1.345(4) .
N1 C15A 1.401(4) .
N1 C16 1.469(4) .
N3 C2 1.350(4) .
N3 C3A 1.403(4) .
N3 C20 1.469(4) .
C3A C15A 1.380(5) .
C3A C4 1.440(4) .
C4 C9 1.413(5) .
C4 C5 1.414(5) .
C5 C6 1.364(5) .
C5 H5 0.9500 .
C6 C7 1.389(6) .
C6 H6 0.9500 .
C7 C8 1.370(5) .
C7 H7 0.9500 .
C8 C9 1.424(5) .
C8 H8 0.9500 .
C9 C10 1.463(5) .
C10 C11 1.421(5) .
C10 C15 1.424(4) .
C11 C12 1.363(5) .
C11 H11 0.9500 .
C12 C13 1.401(5) .
C12 H12 0.9500 .
C13 C14 1.378(5) .
C13 H13 0.9500 .
C14 C15 1.413(5) .
C14 H14 0.9500 .
C15 C15A 1.441(4) .
C16 C17 1.515(5) .
C16 H16A 0.9900 .
C16 H16B 0.9900 .
C17 C18 1.526(5) .
C17 H17A 0.9900 .
C17 H17B 0.9900 .
C18 C19 1.521(6) .
C18 H18A 0.9900 .
C18 H18B 0.9900 .
C19 H19A 0.9800 .
C19 H19B 0.9800 .
C19 H19C 0.9800 .
C20 C21 1.544(6) .
C20 H20A 0.9900 .
C20 H20B 0.9900 .
C21 C22 1.506(6) .
C21 H21A 0.9900 .
C21 H21B 0.9900 .
C22 C23 1.519(7) .
C22 H22A 0.9900 .
C22 H22B 0.9900 .
C23 H23A 0.9800 .
C23 H23B 0.9800 .
C23 H23C 0.9800 .
F1 B1 1.388(4) .
F2 B1 1.402(4) .
B1 F1 1.388(4) 2_655
B1 F2 1.402(4) 2_655

loop_
_platon_squeeze_void_nr
_platon_squeeze_void_average_x
_platon_squeeze_void_average_y
_platon_squeeze_void_average_z
_platon_squeeze_void_volume
_platon_squeeze_void_count_electrons
1 0.500 -0.120 0.250 142.1 14.2
2 0.500 0.120 0.750 142.1 14.2
3 0.000 0.380 0.250 142.1 14.2
4 1.000 0.620 0.750 142.1 14.2
